data_1551817
loop_
_publ_author_name
'POOR HERAVI, Mohammad R.'
'LOGHMANI-KHOUZANI, Hossein'
'SADEGHI, Majid M. M.'
'ZENDEHDEL, Mahmoud'
'JACKSON, Richard F. W.'
'ADAMS, H.'

_publ_section_title
;
 Crystal Structure of 2-(4-Methoxybenzylthio)-1-phenylethanone
;
_journal_name_full 'X-ray Structure Analysis Online'
_journal_page_first 43
_journal_paper_doi 10.2116/xraystruct.25.43
_journal_volume 25
_journal_year 2009
_chemical_formula_sum 'C16 H16 O2 S'
_chemical_formula_weight 272.35
_space_group_IT_number 33
_space_group_name_Hall 'P 2c -2n'
_space_group_name_H-M_alt 'P n a 21'
_symmetry_cell_setting orthorhombic
_symmetry_space_group_name_Hall 'P 2c -2n'
_symmetry_space_group_name_H-M 'P n a 21'
_atom_sites_solution_hydrogens geom
_atom_sites_solution_primary direct
_atom_sites_solution_secondary difmap
_audit_creation_method SHELXL-97
_audit_update_record
;
2008-01-30 # Formatted by publCIF
;
_cell_angle_alpha 90.00
_cell_angle_beta 90.00
_cell_angle_gamma 90.00
_cell_formula_units_Z 4
_cell_length_a 7.5424(4)
_cell_length_b 11.9347(6)
_cell_length_c 15.2506(7)
_cell_measurement_reflns_used 3643
_cell_measurement_temperature 150(2)
_cell_measurement_theta_max 26.75
_cell_measurement_theta_min 3.20
_cell_volume 1372.80(12)
_computing_cell_refinement 'Bruker SMART'
_computing_data_collection 'Bruker SMART'
_computing_data_reduction 'Bruker SAINT'
_computing_molecular_graphics 'Bruker SHELXTL'
_computing_publication_material 'Bruker SHELXTL'
_computing_structure_refinement 'SHELXL-97 (Sheldrick, 1997)'
_computing_structure_solution 'SHELXS-97 (Sheldrick, 1990)'
_diffrn_ambient_temperature 150(2)
_diffrn_detector_area_resol_mean 100
_diffrn_measured_fraction_theta_full 0.994
_diffrn_measured_fraction_theta_max 0.994
_diffrn_measurement_device_type 'CCD area detector'
_diffrn_measurement_method 'phi and omega scans'
_diffrn_radiation_monochromator graphite
_diffrn_radiation_source 'fine-focus sealed tube'
_diffrn_radiation_type MoK\a
_diffrn_radiation_wavelength 0.71073
_diffrn_reflns_av_R_equivalents 0.0406
_diffrn_reflns_av_sigmaI/netI 0.0215
_diffrn_reflns_limit_h_max 9
_diffrn_reflns_limit_h_min -9
_diffrn_reflns_limit_k_max 14
_diffrn_reflns_limit_k_min -15
_diffrn_reflns_limit_l_max 19
_diffrn_reflns_limit_l_min -18
_diffrn_reflns_number 12662
_diffrn_reflns_theta_full 27.52
_diffrn_reflns_theta_max 27.52
_diffrn_reflns_theta_min 3.20
_diffrn_standards_decay_% 0
_diffrn_standards_number 0
_exptl_absorpt_coefficient_mu 0.230
_exptl_absorpt_correction_T_max 0.9931
_exptl_absorpt_correction_T_min 0.9641
_exptl_absorpt_correction_type multi-scan
_exptl_absorpt_process_details sadabs
_exptl_crystal_colour colourless
_exptl_crystal_density_diffrn 1.318
_exptl_crystal_density_method 'not measured'
_exptl_crystal_description NEEDLE
_exptl_crystal_F_000 576
_exptl_crystal_size_max 0.16
_exptl_crystal_size_mid 0.09
_exptl_crystal_size_min 0.03
_refine_diff_density_max 0.161
_refine_diff_density_min -0.242
_refine_diff_density_rms 0.035
_refine_ls_abs_structure_details 'Flack H D (1983), Acta Cryst. A39, 876-881'
_refine_ls_extinction_method none
_refine_ls_goodness_of_fit_ref 1.035
_refine_ls_hydrogen_treatment constr
_refine_ls_matrix_type full
_refine_ls_number_parameters 174
_refine_ls_number_reflns 1625
_refine_ls_number_restraints 1
_refine_ls_restrained_S_all 1.034
_refine_ls_R_factor_all 0.0313
_refine_ls_R_factor_gt 0.0274
_refine_ls_shift/su_max 0.001
_refine_ls_shift/su_mean 0.000
_refine_ls_structure_factor_coef Fsqd
_refine_ls_weighting_details 'calc w=1/[\s^2^(Fo^2^)+(0.0422P)^2^+0.1101P] where P=(Fo^2^+2Fc^2^)/3'
_refine_ls_weighting_scheme calc
_refine_ls_wR_factor_gt 0.0673
_refine_ls_wR_factor_ref 0.0692
_reflns_number_gt 1499
_reflns_number_total 1625
_reflns_threshold_expression >2sigma(I)
_cod_data_source_file 25_43_1.cif
_cod_data_source_block resa1_0m
_cod_depositor_comments
;
The following automatic conversions were performed:

'_symmetry_cell_setting' value 'Orthorhombic' changed to
'orthorhombic' according to
/home/andrius/struct/COD-crude-data/automatic-downloads/current/J-STAGE/lib/dictionaries/cif_core.dic
dictionary named 'cif_core.dic' version 2.4.2 from 2011-04-26.

Automatic conversion script
Id: cif_fix_values 6524 2018-11-02 12:15:13Z antanas 
;
_cod_original_sg_symbol_H-M Pna2(1)
_cod_database_code 1551817

loop_
_symmetry_equiv_pos_as_xyz
'x, y, z'
'-x, -y, z+1/2'
'x+1/2, -y+1/2, z'
'-x+1/2, y+1/2, z+1/2'

loop_
_atom_site_label
_atom_site_type_symbol
_atom_site_fract_x
_atom_site_fract_y
_atom_site_fract_z
_atom_site_U_iso_or_equiv
_atom_site_adp_type
_atom_site_occupancy
_atom_site_symmetry_multiplicity
_atom_site_calc_flag
_atom_site_refinement_flags
S1 S 0.22010(8) 1.00194(4) 0.04971(4) 0.03172(14) Uani 1 1 d .
O1 O 0.2652(2) 0.72788(13) 0.11259(12) 0.0383(4) Uani 1 1 d .
O2 O 0.3419(2) 0.86457(12) -0.36188(9) 0.0271(3) Uani 1 1 d .
C1 C 0.3934(3) 0.90175(17) 0.07485(14) 0.0281(4) Uani 1 1 d .
H1A H 0.4322 0.8634 0.0206 0.034 Uiso 1 1 calc R
H1B H 0.4969 0.9408 0.1005 0.034 Uiso 1 1 calc R
C2 C 0.3211(3) 0.81730(17) 0.13918(15) 0.0274(4) Uani 1 1 d .
C3 C 0.3132(3) 0.84679(18) 0.23449(14) 0.0250(4) Uani 1 1 d .
C4 C 0.3726(3) 0.94956(18) 0.26674(13) 0.0288(4) Uani 1 1 d .
H4 H 0.4137 1.0053 0.2272 0.035 Uiso 1 1 calc R
C5 C 0.3719(3) 0.9708(2) 0.35589(15) 0.0348(5) Uani 1 1 d .
H5 H 0.4135 1.0407 0.3774 0.042 Uiso 1 1 calc R
C6 C 0.3109(3) 0.8907(2) 0.41379(14) 0.0363(6) Uani 1 1 d .
H6 H 0.3108 0.9056 0.4750 0.044 Uiso 1 1 calc R
C7 C 0.2500(3) 0.7887(2) 0.38282(16) 0.0370(6) Uani 1 1 d .
H7 H 0.2073 0.7338 0.4227 0.044 Uiso 1 1 calc R
C8 C 0.2513(3) 0.76674(19) 0.29354(16) 0.0302(5) Uani 1 1 d .
H8 H 0.2097 0.6966 0.2725 0.036 Uiso 1 1 calc R
C9 C 0.0732(3) 0.9160(2) -0.01720(14) 0.0310(5) Uani 1 1 d .
H9A H 0.0575 0.8423 0.0115 0.037 Uiso 1 1 calc R
H9B H -0.0445 0.9525 -0.0204 0.037 Uiso 1 1 calc R
C10 C 0.1416(3) 0.89811(18) -0.10857(14) 0.0257(4) Uani 1 1 d .
C11 C 0.2451(3) 0.80544(18) -0.12951(14) 0.0273(5) Uani 1 1 d .
H11 H 0.2680 0.7508 -0.0857 0.033 Uiso 1 1 calc R
C12 C 0.3158(3) 0.79069(17) -0.21282(13) 0.0260(4) Uani 1 1 d .
H12 H 0.3878 0.7274 -0.2256 0.031 Uiso 1 1 calc R
C13 C 0.2796(3) 0.87005(17) -0.27715(13) 0.0232(4) Uani 1 1 d .
C14 C 0.1731(3) 0.96182(18) -0.25856(14) 0.0264(4) Uani 1 1 d .
H14 H 0.1463 1.0148 -0.3031 0.032 Uiso 1 1 calc R
C15 C 0.1062(3) 0.97584(17) -0.17484(13) 0.0262(4) Uani 1 1 d .
H15 H 0.0349 1.0394 -0.1622 0.031 Uiso 1 1 calc R
C16 C 0.4710(3) 0.78010(18) -0.38030(15) 0.0306(5) Uani 1 1 d .
H16A H 0.5745 0.7909 -0.3424 0.046 Uiso 1 1 calc R
H16B H 0.5075 0.7854 -0.4418 0.046 Uiso 1 1 calc R
H16C H 0.4196 0.7060 -0.3693 0.046 Uiso 1 1 calc R

loop_
_atom_site_aniso_label
_atom_site_aniso_U_11
_atom_site_aniso_U_22
_atom_site_aniso_U_33
_atom_site_aniso_U_23
_atom_site_aniso_U_13
_atom_site_aniso_U_12
S1 0.0452(3) 0.0243(2) 0.0256(2) -0.0017(2) -0.0008(3) 0.0049(2)
O1 0.0522(11) 0.0253(8) 0.0373(8) -0.0037(7) -0.0040(7) -0.0047(7)
O2 0.0301(8) 0.0272(7) 0.0240(7) 0.0014(6) -0.0007(6) 0.0054(6)
C1 0.0287(10) 0.0295(10) 0.0261(9) -0.0029(8) 0.0001(8) 0.0009(9)
C2 0.0266(10) 0.0248(10) 0.0309(11) -0.0004(8) -0.0014(9) 0.0039(9)
C3 0.0220(10) 0.0242(10) 0.0290(11) 0.0039(8) -0.0019(8) 0.0017(8)
C4 0.0299(11) 0.0291(10) 0.0275(10) 0.0016(9) -0.0012(9) -0.0031(9)
C5 0.0360(13) 0.0371(12) 0.0313(11) -0.0043(10) -0.0057(9) 0.0013(10)
C6 0.0346(12) 0.0514(15) 0.0231(11) 0.0028(10) -0.0018(9) 0.0126(11)
C7 0.0348(13) 0.0422(14) 0.0340(12) 0.0159(10) 0.0051(10) 0.0055(11)
C8 0.0275(11) 0.0257(11) 0.0376(12) 0.0050(9) 0.0000(8) 0.0007(9)
C9 0.0257(10) 0.0374(11) 0.0300(10) 0.0040(9) 0.0015(9) 0.0019(10)
C10 0.0231(10) 0.0270(10) 0.0269(9) -0.0005(8) -0.0018(8) -0.0038(8)
C11 0.0304(11) 0.0232(10) 0.0283(11) 0.0025(9) -0.0057(8) -0.0017(8)
C12 0.0291(11) 0.0205(9) 0.0283(10) -0.0003(8) -0.0050(8) -0.0003(9)
C13 0.0229(10) 0.0231(10) 0.0236(9) -0.0005(8) -0.0039(8) -0.0035(8)
C14 0.0266(11) 0.0234(10) 0.0291(10) 0.0042(8) -0.0046(8) 0.0004(9)
C15 0.0232(10) 0.0237(10) 0.0316(11) 0.0007(8) -0.0022(8) 0.0015(8)
C16 0.0312(11) 0.0297(10) 0.0307(11) -0.0011(9) -0.0005(9) 0.0042(9)

loop_
_atom_type_symbol
_atom_type_description
_atom_type_scat_dispersion_real
_atom_type_scat_dispersion_imag
_atom_type_scat_source
C C 0.0033 0.0000 'International Tables Vol C Tables 4.2.6.8 and 6.1.1.4'
H H 0.0000 0.0000 'International Tables Vol C Tables 4.2.6.8 and 6.1.1.4'
O O 0.0106 0.0000 'International Tables Vol C Tables 4.2.6.8 and 6.1.1.4'
S S 0.1246 0.0000 'International Tables Vol C Tables 4.2.6.8 and 6.1.1.4'

loop_
_geom_angle_atom_site_label_1
_geom_angle_atom_site_label_2
_geom_angle_atom_site_label_3
_geom_angle
C1 S1 C9 100.69(10)
C13 O2 C16 116.77(16)
C2 C1 S1 108.54(15)
C2 C1 H1A 110.0
S1 C1 H1A 110.0
C2 C1 H1B 110.0
S1 C1 H1B 110.0
H1A C1 H1B 108.4
O1 C2 C3 121.1(2)
O1 C2 C1 119.6(2)
C3 C2 C1 119.28(19)
C8 C3 C4 118.8(2)
C8 C3 C2 118.7(2)
C4 C3 C2 122.42(18)
C5 C4 C3 120.4(2)
C5 C4 H4 119.8
C3 C4 H4 119.8
C6 C5 C4 120.2(2)
C6 C5 H5 119.9
C4 C5 H5 119.9
C5 C6 C7 120.1(2)
C5 C6 H6 119.9
C7 C6 H6 119.9
C6 C7 C8 119.9(2)
C6 C7 H7 120.0
C8 C7 H7 120.0
C7 C8 C3 120.5(2)
C7 C8 H8 119.7
C3 C8 H8 119.7
C10 C9 S1 113.01(15)
C10 C9 H9A 109.0
S1 C9 H9A 109.0
C10 C9 H9B 109.0
S1 C9 H9B 109.0
H9A C9 H9B 107.8
C11 C10 C15 117.98(19)
C11 C10 C9 121.28(19)
C15 C10 C9 120.73(19)
C12 C11 C10 121.76(19)
C12 C11 H11 119.1
C10 C11 H11 119.1
C11 C12 C13 118.90(19)
C11 C12 H12 120.6
C13 C12 H12 120.6
O2 C13 C14 115.27(18)
O2 C13 C12 124.24(19)
C14 C13 C12 120.48(19)
C15 C14 C13 119.70(19)
C15 C14 H14 120.2
C13 C14 H14 120.2
C14 C15 C10 121.16(19)
C14 C15 H15 119.4
C10 C15 H15 119.4
O2 C16 H16A 109.5
O2 C16 H16B 109.5
H16A C16 H16B 109.5
O2 C16 H16C 109.5
H16A C16 H16C 109.5
H16B C16 H16C 109.5

loop_
_geom_bond_atom_site_label_1
_geom_bond_atom_site_label_2
_geom_bond_distance
S1 C1 1.812(2)
S1 C9 1.822(2)
O1 C2 1.217(3)
O2 C13 1.377(2)
O2 C16 1.430(2)
C1 C2 1.508(3)
C1 H1A 0.9900
C1 H1B 0.9900
C2 C3 1.497(3)
C3 C8 1.394(3)
C3 C4 1.395(3)
C4 C5 1.383(3)
C4 H4 0.9500
C5 C6 1.380(3)
C5 H5 0.9500
C6 C7 1.384(4)
C6 H6 0.9500
C7 C8 1.386(4)
C7 H7 0.9500
C8 H8 0.9500
C9 C10 1.501(3)
C9 H9A 0.9900
C9 H9B 0.9900
C10 C11 1.391(3)
C10 C15 1.398(3)
C11 C12 1.389(3)
C11 H11 0.9500
C12 C13 1.391(3)
C12 H12 0.9500
C13 C14 1.387(3)
C14 C15 1.383(3)
C14 H14 0.9500
C15 H15 0.9500
C16 H16A 0.9800
C16 H16B 0.9800
C16 H16C 0.9800
